data_2208988
loop_
_publ_author_name
'Xiao-Ling Wang'

_publ_section_title
;
 8-Oxocanadine
;
_journal_coeditor_code SG2018
_journal_issue 5
_journal_name_full 'Acta Crystallographica Section E'
_journal_page_first o1764
_journal_page_last o1765
_journal_paper_doi 10.1107/S1600536806010324
_journal_volume 62
_journal_year 2006
_chemical_formula_sum 'C20 H19 N O5'
_chemical_formula_weight 353.36
_chemical_name_systematic
;
 ?
;
_space_group_IT_number 4
_symmetry_cell_setting monoclinic
_symmetry_space_group_name_Hall 'P 2yb'
_symmetry_space_group_name_H-M 'P 1 21 1'
_atom_sites_solution_hydrogens geom
_atom_sites_solution_primary direct
_atom_sites_solution_secondary difmap
_audit_creation_method SHELXL-97
_cell_angle_alpha 90.00
_cell_angle_beta 95.59(3)
_cell_angle_gamma 90.00
_cell_formula_units_Z 2
_cell_length_a 5.132(2)
_cell_length_b 7.203(2)
_cell_length_c 22.767(8)
_cell_measurement_reflns_used 33
_cell_measurement_temperature 286(2)
_cell_measurement_theta_max 15.54
_cell_measurement_theta_min 3.90
_cell_volume 837.6(5)
_computing_cell_refinement XSCANS
_computing_data_collection 'XSCANS (Siemens, 1994)'
_computing_data_reduction 'SHELXTL (Sheldrick, 1997b)'
_computing_molecular_graphics SHELXTL
_computing_publication_material SHELXTL
_computing_structure_refinement 'SHELXL97 (Sheldrick, 1997a)'
_computing_structure_solution 'SHELXS97 (Sheldrick, 1997a)'
_diffrn_ambient_temperature 286(2)
_diffrn_measured_fraction_theta_full 0.999
_diffrn_measured_fraction_theta_max 0.999
_diffrn_measurement_device_type 'Siemens P4'
_diffrn_measurement_method '\w scans'
_diffrn_radiation_monochromator graphite
_diffrn_radiation_source 'normal-focus sealed tube'
_diffrn_radiation_type MoK\a
_diffrn_radiation_wavelength 0.71073
_diffrn_reflns_av_R_equivalents 0.0160
_diffrn_reflns_av_sigmaI/netI 0.0458
_diffrn_reflns_limit_h_max 6
_diffrn_reflns_limit_h_min 0
_diffrn_reflns_limit_k_max 8
_diffrn_reflns_limit_k_min 0
_diffrn_reflns_limit_l_max 27
_diffrn_reflns_limit_l_min -27
_diffrn_reflns_number 2412
_diffrn_reflns_theta_full 25.24
_diffrn_reflns_theta_max 25.24
_diffrn_reflns_theta_min 1.80
_diffrn_standards_decay_% 3.53
_diffrn_standards_interval_count 97
_diffrn_standards_number 3
_exptl_absorpt_coefficient_mu 0.101
_exptl_absorpt_correction_type none
_exptl_crystal_colour yellow
_exptl_crystal_density_diffrn 1.401
_exptl_crystal_density_method 'not measured'
_exptl_crystal_description needle
_exptl_crystal_F_000 372
_exptl_crystal_size_max 0.56
_exptl_crystal_size_mid 0.24
_exptl_crystal_size_min 0.20
_refine_diff_density_max 0.141
_refine_diff_density_min -0.156
_refine_ls_extinction_coef 0.0134(19)
_refine_ls_extinction_expression Fc^*^=kFc[1+0.001xFc^2^\l^3^/sin(2\q)]^-1/4^
_refine_ls_extinction_method SHELXL
_refine_ls_goodness_of_fit_ref 1.002
_refine_ls_hydrogen_treatment constr
_refine_ls_matrix_type full
_refine_ls_number_parameters 238
_refine_ls_number_reflns 1651
_refine_ls_number_restraints 1
_refine_ls_restrained_S_all 1.002
_refine_ls_R_factor_all 0.0627
_refine_ls_R_factor_gt 0.0397
_refine_ls_shift/su_max 0.000
_refine_ls_shift/su_mean 0.000
_refine_ls_structure_factor_coef Fsqd
_refine_ls_weighting_details 'calc w=1/[\s^2^(Fo^2^)+(0.0306P)^2^+0.0000P] where P=(Fo^2^+2Fc^2^)/3'
_refine_ls_weighting_scheme calc
_refine_ls_wR_factor_gt 0.0720
_refine_ls_wR_factor_ref 0.0764
_reflns_number_gt 1165
_reflns_number_total 1651
_reflns_threshold_expression >2sigma(I)
_cod_data_source_file sg2018.cif
_cod_data_source_block I
_cod_depositor_comments
;
The following automatic conversions were performed:
'_symmetry_cell_setting' value 'Monoclinic' changed to 'monoclinic'
according to '/home/saulius/struct/CIF-dictionaries/cif_core.dic'
dictionary named 'cif_core.dic' version 2.4.1 from 2010-06-29.

Automatic conversion script
Id: cif_fix_enum 1527 2010-12-29 10:47:43Z saulius 

The following automatic conversions were performed:

'_symmetry_cell_setting' value 'Monoclinic' changed to 'monoclinic'
according to /home/saulius/struct/CIF-dictionaries/cif_core.dic
dictionary named 'cif_core.dic' version 2.4.1 from 2010-06-29.

Automatic conversion script
Id: cif_fix_values 1715 2011-07-08 13:25:40Z adriana 
;
_cod_original_cell_volume 837.5(5)
_cod_original_sg_symbol_H-M P2(1)
_cod_database_code 2208988
_cod_database_fobs_code 2208988

loop_
_symmetry_equiv_pos_as_xyz
'x, y, z'
'-x, y+1/2, -z'

loop_
_atom_site_type_symbol
_atom_site_label
_atom_site_fract_x
_atom_site_fract_y
_atom_site_fract_z
_atom_site_U_iso_or_equiv
_atom_site_adp_type
_atom_site_calc_flag
_atom_site_refinement_flags
_atom_site_occupancy
O O1 0.8939(5) 0.1808(4) 0.11412(10) 0.0671(8) Uani d . 1
O O2 0.8235(5) 0.3580(4) 0.02937(9) 0.0647(8) Uani d . 1
O O3 0.0356(5) 1.0173(3) 0.26661(10) 0.0609(8) Uani d . 1
O O4 -0.0769(5) 0.9773(3) 0.38007(10) 0.0484(7) Uani d . 1
O O5 -0.2044(5) 0.7366(4) 0.45937(9) 0.0668(8) Uani d . 1
N N7 0.3033(5) 0.8033(3) 0.23256(11) 0.0426(8) Uani d . 1
C C1 0.6743(6) 0.3960(5) 0.17792(14) 0.0447(9) Uani d . 1
H H1 0.7042 0.3232 0.2116 0.054 Uiso calc R 1
C C2 0.7615(7) 0.3428(5) 0.12622(14) 0.0467(9) Uani d . 1
C C3 0.7162(7) 0.4473(6) 0.07549(14) 0.0511(10) Uani d . 1
C C4 0.5849(8) 0.6090(5) 0.07458(15) 0.0540(10) Uani d . 1
H H4 0.5561 0.6784 0.0401 0.065 Uiso calc R 1
C C4A 0.4926(7) 0.6697(5) 0.12751(14) 0.0458(9) Uani d . 1
C C5 0.3507(8) 0.8535(5) 0.12886(13) 0.0563(10) Uani d . 1
H H5A 0.4170 0.9381 0.1007 0.068 Uiso calc R 1
H H5B 0.1653 0.8349 0.1177 0.068 Uiso calc R 1
C C6 0.3897(7) 0.9364(5) 0.18976(13) 0.0536(10) Uani d . 1
H H6A 0.5731 0.9659 0.1996 0.064 Uiso calc R 1
H H6B 0.2895 1.0503 0.1910 0.064 Uiso calc R 1
C C8 0.1376(7) 0.8630(5) 0.27118(14) 0.0440(9) Uani d . 1
C C8A 0.0878(6) 0.7324(5) 0.32014(13) 0.0375(8) Uani d . 1
C C9 -0.0297(7) 0.7909(5) 0.36971(15) 0.0416(9) Uani d . 1
C C10 -0.0895(8) 0.6643(5) 0.41240(15) 0.0488(10) Uani d . 1
C C11 -0.0319(7) 0.4787(5) 0.40589(15) 0.0562(10) Uani d . 1
H H11 -0.0743 0.3935 0.4341 0.067 Uiso calc R 1
C C12 0.0893(7) 0.4185(5) 0.35715(15) 0.0554(10) Uani d . 1
H H12 0.1299 0.2935 0.3534 0.066 Uiso calc R 1
C C12A 0.1497(6) 0.5429(5) 0.31430(14) 0.0421(9) Uani d . 1
C C13 0.2703(7) 0.4810(5) 0.26095(14) 0.0476(9) Uani d . 1
H H13A 0.1325 0.4495 0.2304 0.057 Uiso calc R 1
H H13B 0.3721 0.3696 0.2704 0.057 Uiso calc R 1
C C13A 0.4449(7) 0.6256(4) 0.23752(14) 0.0409(9) Uani d . 1
H H13C 0.5992 0.6409 0.2660 0.049 Uiso calc R 1
C C14 0.5364(7) 0.5658(5) 0.17897(14) 0.0398(8) Uani d . 1
C C18 0.9758(9) 0.2101(6) 0.05727(15) 0.0748(13) Uani d . 1
H H18A 0.9511 0.0977 0.0339 0.090 Uiso calc R 1
H H18B 1.1602 0.2423 0.0605 0.090 Uiso calc R 1
C C19 -0.3406(7) 1.0315(5) 0.36281(15) 0.0596(10) Uani d . 1
H H19A -0.3763 1.0194 0.3208 0.071 Uiso calc R 1
H H19B -0.3653 1.1583 0.3740 0.071 Uiso calc R 1
H H19C -0.4578 0.9533 0.3820 0.071 Uiso calc R 1
C C20 -0.3266(8) 0.6116(6) 0.49627(16) 0.0703(12) Uani d . 1
H H20A -0.4562 0.5403 0.4729 0.084 Uiso calc R 1
H H20B -0.4089 0.6804 0.5255 0.084 Uiso calc R 1
H H20C -0.1974 0.5297 0.5154 0.084 Uiso calc R 1

loop_
_atom_site_aniso_label
_atom_site_aniso_U_11
_atom_site_aniso_U_22
_atom_site_aniso_U_33
_atom_site_aniso_U_12
_atom_site_aniso_U_13
_atom_site_aniso_U_23
O1 0.099(2) 0.0483(16) 0.0579(15) 0.0243(16) 0.0276(15) 0.0074(13)
O2 0.096(2) 0.0543(16) 0.0453(13) 0.0210(18) 0.0168(14) 0.0018(14)
O3 0.086(2) 0.0387(16) 0.0610(15) 0.0150(16) 0.0254(14) 0.0109(14)
O4 0.0625(17) 0.0340(15) 0.0490(14) -0.0072(14) 0.0073(12) -0.0054(12)
O5 0.108(2) 0.0506(17) 0.0472(13) -0.0143(17) 0.0333(15) -0.0050(14)
N7 0.057(2) 0.0300(16) 0.0430(16) 0.0035(15) 0.0160(15) 0.0039(14)
C1 0.053(2) 0.038(2) 0.0436(19) 0.0036(19) 0.0078(17) 0.0067(16)
C2 0.060(2) 0.034(2) 0.047(2) 0.004(2) 0.0082(18) 0.0038(17)
C3 0.063(3) 0.047(2) 0.043(2) 0.008(2) 0.0065(18) -0.0047(19)
C4 0.075(3) 0.049(2) 0.037(2) 0.010(2) 0.003(2) 0.0087(18)
C4A 0.054(2) 0.037(2) 0.046(2) 0.0091(19) 0.0079(18) 0.0016(18)
C5 0.081(3) 0.047(2) 0.0415(19) 0.019(2) 0.0093(18) 0.0105(19)
C6 0.078(3) 0.035(2) 0.049(2) 0.000(2) 0.0160(19) 0.0071(18)
C8 0.054(2) 0.035(2) 0.043(2) -0.004(2) 0.0046(18) 0.0017(18)
C8A 0.043(2) 0.0319(18) 0.0381(18) -0.0025(17) 0.0064(17) 0.0006(15)
C9 0.046(2) 0.036(2) 0.042(2) -0.0066(18) 0.0000(17) -0.0018(17)
C10 0.069(3) 0.037(2) 0.041(2) -0.004(2) 0.009(2) -0.0024(17)
C11 0.072(3) 0.047(2) 0.051(2) -0.004(2) 0.014(2) 0.015(2)
C12 0.073(3) 0.034(2) 0.062(2) 0.000(2) 0.022(2) 0.0057(19)
C12A 0.045(2) 0.034(2) 0.047(2) -0.0024(18) 0.0055(17) -0.0012(17)
C13 0.055(2) 0.033(2) 0.056(2) -0.0018(19) 0.0078(18) 0.0021(18)
C13A 0.049(2) 0.033(2) 0.0410(19) 0.0003(18) 0.0034(16) -0.0023(17)
C14 0.046(2) 0.036(2) 0.0378(18) 0.0025(18) 0.0057(16) -0.0012(16)
C18 0.104(4) 0.063(3) 0.061(2) 0.032(3) 0.028(2) 0.006(2)
C19 0.066(3) 0.048(2) 0.067(2) 0.000(2) 0.014(2) -0.012(2)
C20 0.097(3) 0.063(3) 0.056(2) -0.006(3) 0.030(2) 0.005(2)

loop_
_atom_type_symbol
_atom_type_description
_atom_type_scat_dispersion_real
_atom_type_scat_dispersion_imag
_atom_type_scat_source
C C 0.0033 0.0016 'International Tables Vol C Tables 4.2.6.8 and 6.1.1.4'
H H 0.0000 0.0000 'International Tables Vol C Tables 4.2.6.8 and 6.1.1.4'
N N 0.0061 0.0033 'International Tables Vol C Tables 4.2.6.8 and 6.1.1.4'
O O 0.0106 0.0060 'International Tables Vol C Tables 4.2.6.8 and 6.1.1.4'

loop_
_geom_angle_atom_site_label_1
_geom_angle_atom_site_label_2
_geom_angle_atom_site_label_3
_geom_angle
C2 O1 C18 104.5(3)
C3 O2 C18 104.4(2)
C9 O4 C19 113.2(3)
C10 O5 C20 118.0(3)
C8 N7 C6 118.3(3)
C8 N7 C13A 124.4(3)
C6 N7 C13A 116.2(3)
C2 C1 C14 117.9(3)
C2 C1 H1 121.1
C14 C1 H1 121.1
C1 C2 C3 122.0(3)
C1 C2 O1 128.2(3)
C3 C2 O1 109.7(3)
C4 C3 C2 121.9(3)
C4 C3 O2 128.6(3)
C2 C3 O2 109.5(3)
C3 C4 C4A 117.8(3)
C3 C4 H4 121.1
C4A C4 H4 121.1
C14 C4A C4 121.0(3)
C14 C4A C5 119.5(3)
C4 C4A C5 119.5(3)
C6 C5 C4A 110.2(3)
C6 C5 H5A 109.6
C4A C5 H5A 109.6
C6 C5 H5B 109.6
C4A C5 H5B 109.6
H5A C5 H5B 108.1
N7 C6 C5 109.3(3)
N7 C6 H6A 109.8
C5 C6 H6A 109.8
N7 C6 H6B 109.8
C5 C6 H6B 109.8
H6A C6 H6B 108.3
O3 C8 N7 121.5(3)
O3 C8 C8A 121.9(3)
N7 C8 C8A 116.6(3)
C9 C8A C12A 119.1(3)
C9 C8A C8 122.0(3)
C12A C8A C8 118.7(3)
C10 C9 O4 117.5(3)
C10 C9 C8A 120.7(3)
O4 C9 C8A 121.7(3)
O5 C10 C11 124.3(3)
O5 C10 C9 115.9(3)
C11 C10 C9 119.8(3)
C10 C11 C12 120.3(3)
C10 C11 H11 119.9
C12 C11 H11 119.9
C12A C12 C11 120.6(3)
C12A C12 H12 119.7
C11 C12 H12 119.7
C12 C12A C8A 119.5(3)
C12 C12A C13 121.5(3)
C8A C12A C13 118.9(3)
C12A C13 C13A 113.1(3)
C12A C13 H13A 109.0
C13A C13 H13A 109.0
C12A C13 H13B 109.0
C13A C13 H13B 109.0
H13A C13 H13B 107.8
N7 C13A C13 108.8(3)
N7 C13A C14 111.9(3)
C13 C13A C14 111.1(3)
N7 C13A H13C 108.3
C13 C13A H13C 108.3
C14 C13A H13C 108.3
C4A C14 C1 119.4(3)
C4A C14 C13A 123.3(3)
C1 C14 C13A 117.3(3)
O1 C18 O2 108.6(3)
O1 C18 H18A 110.0
O2 C18 H18A 110.0
O1 C18 H18B 110.0
O2 C18 H18B 110.0
H18A C18 H18B 108.4
O4 C19 H19A 109.5
O4 C19 H19B 109.5
H19A C19 H19B 109.5
O4 C19 H19C 109.5
H19A C19 H19C 109.5
H19B C19 H19C 109.5
O5 C20 H20A 109.5
O5 C20 H20B 109.5
H20A C20 H20B 109.5
O5 C20 H20C 109.5
H20A C20 H20C 109.5
H20B C20 H20C 109.5

loop_
_geom_bond_atom_site_label_1
_geom_bond_atom_site_label_2
_geom_bond_distance
O1 C2 1.392(4)
O1 C18 1.415(4)
O2 C3 1.390(4)
O2 C18 1.433(4)
O3 C8 1.229(4)
O4 C9 1.389(4)
O4 C19 1.426(4)
O5 C10 1.373(4)
O5 C20 1.418(4)
N7 C8 1.352(4)
N7 C6 1.466(4)
N7 C13A 1.471(4)
C1 C2 1.355(4)
C1 C14 1.415(5)
C1 H1 0.9300
C2 C3 1.379(4)
C3 C4 1.345(5)
C4 C4A 1.407(5)
C4 H4 0.9300
C4A C14 1.390(4)
C4A C5 1.513(5)
C5 C6 1.505(4)
C5 H5A 0.9700
C5 H5B 0.9700
C6 H6A 0.9700
C6 H6B 0.9700
C8 C8A 1.499(5)
C8A C9 1.395(4)
C8A C12A 1.411(5)
C9 C10 1.389(5)
C10 C11 1.380(5)
C11 C12 1.393(4)
C11 H11 0.9300
C12 C12A 1.382(4)
C12 H12 0.9300
C12A C13 1.484(4)
C13 C13A 1.505(4)
C13 H13A 0.9700
C13 H13B 0.9700
C13A C14 1.518(4)
C13A H13C 0.9800
C18 H18A 0.9700
C18 H18B 0.9700
C19 H19A 0.9600
C19 H19B 0.9600
C19 H19C 0.9600
C20 H20A 0.9600
C20 H20B 0.9600
C20 H20C 0.9600

loop_
_geom_torsion_atom_site_label_1
_geom_torsion_atom_site_label_2
_geom_torsion_atom_site_label_3
_geom_torsion_atom_site_label_4
_geom_torsion
C14 C1 C2 C3 -0.9(5)
C14 C1 C2 O1 -178.0(3)
C18 O1 C2 C1 -170.5(4)
C18 O1 C2 C3 12.1(4)
C1 C2 C3 C4 0.7(6)
O1 C2 C3 C4 178.3(3)
C1 C2 C3 O2 -179.0(3)
O1 C2 C3 O2 -1.4(4)
C18 O2 C3 C4 170.6(4)
C18 O2 C3 C2 -9.8(4)
C2 C3 C4 C4A -0.2(6)
O2 C3 C4 C4A 179.4(3)
C3 C4 C4A C14 0.1(6)
C3 C4 C4A C5 178.3(3)
C14 C4A C5 C6 26.8(5)
C4 C4A C5 C6 -151.4(3)
C8 N7 C6 C5 -129.9(3)
C13A N7 C6 C5 61.8(4)
C4A C5 C6 N7 -56.0(4)
C6 N7 C8 O3 8.7(5)
C13A N7 C8 O3 175.9(3)
C6 N7 C8 C8A -170.5(3)
C13A N7 C8 C8A -3.3(4)
O3 C8 C8A C9 -13.8(5)
N7 C8 C8A C9 165.4(3)
O3 C8 C8A C12A 162.9(3)
N7 C8 C8A C12A -17.9(5)
C19 O4 C9 C10 -84.5(4)
C19 O4 C9 C8A 99.2(4)
C12A C8A C9 C10 -1.1(5)
C8 C8A C9 C10 175.6(3)
C12A C8A C9 O4 175.0(3)
C8 C8A C9 O4 -8.3(5)
C20 O5 C10 C11 -15.3(6)
C20 O5 C10 C9 164.9(3)
O4 C9 C10 O5 3.6(5)
C8A C9 C10 O5 179.9(3)
O4 C9 C10 C11 -176.2(4)
C8A C9 C10 C11 0.1(6)
O5 C10 C11 C12 -178.8(3)
C9 C10 C11 C12 1.0(6)
C10 C11 C12 C12A -1.0(6)
C11 C12 C12A C8A 0.0(5)
C11 C12 C12A C13 -177.8(3)
C9 C8A C12A C12 1.0(5)
C8 C8A C12A C12 -175.8(3)
C9 C8A C12A C13 178.9(3)
C8 C8A C12A C13 2.1(5)
C12 C12A C13 C13A -149.6(3)
C8A C12A C13 C13A 32.6(5)
C8 N7 C13A C13 36.7(4)
C6 N7 C13A C13 -155.8(3)
C8 N7 C13A C14 159.9(3)
C6 N7 C13A C14 -32.6(4)
C12A C13 C13A N7 -49.3(4)
C12A C13 C13A C14 -172.9(3)
C4 C4A C14 C1 -0.4(5)
C5 C4A C14 C1 -178.6(3)
C4 C4A C14 C13A 179.1(3)
C5 C4A C14 C13A 0.9(5)
C2 C1 C14 C4A 0.8(5)
C2 C1 C14 C13A -178.7(3)
N7 C13A C14 C4A 0.8(4)
C13 C13A C14 C4A 122.6(4)
N7 C13A C14 C1 -179.7(3)
C13 C13A C14 C1 -57.8(4)
C2 O1 C18 O2 -18.3(4)
C3 O2 C18 O1 17.5(4)

loop_
_cod_related_entry_id
_cod_related_entry_database
_cod_related_entry_code
1 ChemSpider 117508
